data_7230806
loop_
_publ_author_name
'Glushkova, Anastasiia'
'Arakcheeva, Alla'
'Pattison, Philip'
'Koll\'ar, M\'arton'
'Andri\<cevi\'c, Pavao'
'N\'afr\'adi, B\'alint'
'Forr\'o, L\'aszl\'o'
'Horv\'ath, Endre'

_publ_section_title
;
 Influence of the organic cation disorder on photoconductivity in
 ethylenediammonium lead iodide, NH3CH2CH2NH3PbI4
;
_journal_issue 25
_journal_name_full CrystEngComm
_journal_page_first 3543
_journal_paper_doi 10.1039/C8CE00259B
_journal_volume 20
_journal_year 2018
_chemical_formula_moiety 'I4 Pb, C2 H10 N2, 0.042(O)'
_chemical_formula_sum 'C2 H10 I4 N2 O0.042 Pb'
_chemical_formula_weight 777.6
_space_group_IT_number 148
_space_group_name_Hall '-R 3'
_space_group_name_H-M_alt 'R -3 :H'
_symmetry_cell_setting trigonal
_symmetry_Int_Tables_number 148
_symmetry_space_group_name_Hall '-R 3'
_symmetry_space_group_name_H-M 'R -3 :H'
_cell_angle_alpha 90
_cell_angle_beta 90
_cell_angle_gamma 120
_cell_formula_units_Z 18
_cell_length_a 14.59060(10)
_cell_length_b 14.59060(10)
_cell_length_c 32.7775(5)
_cell_measurement_reflns_used 21957
_cell_measurement_temperature 293
_cell_measurement_theta_max 28.83
_cell_measurement_theta_min 0.88
_cell_volume 6043.00(11)
_computing_cell_refinement
; 
CrysAlisPro, Agilent Technologies,
Version 1.171.37.35 (release 13-08-2014 CrysAlis171 .NET)
(compiled Aug 13 2014,18:06:01)

;
_computing_data_collection
; 
CrysAlisPro, Agilent Technologies,
Version 1.171.37.35 (release 13-08-2014 CrysAlis171 .NET)
(compiled Aug 13 2014,18:06:01)
V. Dyadkin, P. Pattison, V. Dmitriev and D. Chernyshov, 
J. Synchrotron Rad , 2016, 23, 825-829.

;
_computing_molecular_graphics
;
Brandenburg, K. & Putz, H. (2005). DIAMOND Version 3.
Crystal Impact GbR, Postfach 1251, D-53002 Bonn, Germany.
;
_computing_structure_refinement
;
 Petricek, V., Dusek, M. & Palatinus L. (2014). Z. Kristallogr. 229(5), 345-352

;
_computing_structure_solution
; 
Palatinus L. & Chapuis G. (2007). J. Appl. Cryst. 40, 786-790

;
_diffrn_ambient_temperature 293
_diffrn_detector PILATUSatSNBL
_diffrn_measured_fraction_theta_full 0.98
_diffrn_measured_fraction_theta_max 0.88
_diffrn_measurement_device 'abstract diffractometer'
_diffrn_measurement_device_type 'dectris-CrysAlisPro-abstract goniometer imported dectris images'
_diffrn_measurement_method '\w scans'
_diffrn_radiation_monochromator synchrotron
_diffrn_radiation_probe x-ray
_diffrn_radiation_source synchrotron
_diffrn_radiation_type synchrotron
_diffrn_radiation_wavelength 0.7129
_diffrn_reflns_av_R_equivalents 0.0417
_diffrn_reflns_av_unetI/netI 0.0294
_diffrn_reflns_limit_h_max 19
_diffrn_reflns_limit_h_min -19
_diffrn_reflns_limit_k_max 19
_diffrn_reflns_limit_k_min -19
_diffrn_reflns_limit_l_max 38
_diffrn_reflns_limit_l_min -38
_diffrn_reflns_number 21957
_diffrn_reflns_theta_full 28.36
_diffrn_reflns_theta_max 28.83
_diffrn_reflns_theta_min 1.73
_diffrn_source synchrotron
_exptl_absorpt_coefficient_mu 21.677
_exptl_absorpt_correction_T_max 0.957
_exptl_absorpt_correction_T_min 0.641
_exptl_absorpt_correction_type multi-scan
_exptl_absorpt_process_details
;
CrysAlisPro, Agilent Technologies,
Version 1.171.37.35 (release 13-08-2014 CrysAlis171 .NET)
(compiled Aug 13 2014,18:06:01)

;
_exptl_crystal_colour yellow
_exptl_crystal_density_diffrn 3.8461
_exptl_crystal_description plate
_exptl_crystal_F_000 5946.1
_exptl_crystal_size_max 0.03
_exptl_crystal_size_mid 0.02
_exptl_crystal_size_min 0.003
_refine_diff_density_max 0.90
_refine_diff_density_min -0.78
_refine_ls_extinction_coef 610(80)
_refine_ls_extinction_method 'B-C type 1 Gaussian isotropic (Becker & Coppens, 1974)'
_refine_ls_goodness_of_fit_gt 1.66
_refine_ls_goodness_of_fit_ref 1.49
_refine_ls_hydrogen_treatment constr
_refine_ls_number_constraints 0
_refine_ls_number_parameters 215
_refine_ls_number_reflns 3078
_refine_ls_number_restraints 0
_refine_ls_R_factor_all 0.0399
_refine_ls_R_factor_gt 0.0315
_refine_ls_shift/su_max 0.0470
_refine_ls_shift/su_mean 0.0068
_refine_ls_structure_factor_coef F
_refine_ls_weighting_details w=1/(\s^2^(F)+0.0001F^2^)
_refine_ls_weighting_scheme sigma
_refine_ls_wR_factor_gt 0.0364
_refine_ls_wR_factor_ref 0.0378
_reflns_number_gt 2372
_reflns_number_total 3078
_reflns_threshold_expression I>3\s(I)
_cod_data_source_file c8ce00259b2.cif
_cod_data_source_block I
_cod_depositor_comments
;
The following automatic conversions were performed:

'_diffrn_radiation_probe' value 'X-ray' changed to 'x-ray' according
to
/home/data/users/saulius/crontab/automatic-downloads/rss-feeds/RSC/lib/dictionaries/cif_core.dic
dictionary named 'cif_core.dic' version 2.4.2 from 2011-04-26.

Automatic conversion script
Id: cif_fix_values 4973 2017-02-22 13:04:09Z antanas 

 Adding full bibliography for 7230806--7230807.cif.
;
_cod_original_cell_volume 6043.00(14)
_cod_original_sg_symbol_H-M 'R -3'
_cod_original_formula_sum 'C2 H10 I4 N2 O0.042 Pb1'
_cod_database_code 7230806

loop_
_space_group_symop_id
_space_group_symop_operation_xyz
1 x,y,z
2 -y,x-y,z
3 -x+y,-x,z
4 -x,-y,-z
5 y,-x+y,-z
6 x-y,x,-z
7 x+2/3,y+1/3,z+1/3
8 -y+2/3,x-y+1/3,z+1/3
9 -x+y+2/3,-x+1/3,z+1/3
10 -x+2/3,-y+1/3,-z+1/3
11 y+2/3,-x+y+1/3,-z+1/3
12 x-y+2/3,x+1/3,-z+1/3
13 x+1/3,y+2/3,z+2/3
14 -y+1/3,x-y+2/3,z+2/3
15 -x+y+1/3,-x+2/3,z+2/3
16 -x+1/3,-y+2/3,-z+2/3
17 y+1/3,-x+y+2/3,-z+2/3
18 x-y+1/3,x+2/3,-z+2/3

loop_
_atom_site_label
_atom_site_type_symbol
_atom_site_fract_x
_atom_site_fract_y
_atom_site_fract_z
_atom_site_adp_type
_atom_site_U_iso_or_equiv
_atom_site_site_symmetry_multiplicity
_atom_site_occupancy
_atom_site_calc_flag
Pb1 Pb 0 0 0.5 Uani 0.0573(11) 3 1 d
Pb2 Pb 0 0 0 Uani 0.0457(7) 3 1 d
Pb3 Pb 0 0 0.37520(4) Uani 0.0539(7) 6 1 d
Pb4 Pb 0 0 0.12521(4) Uani 0.0522(7) 6 1 d
I1 I 0.31267(15) 0.48181(13) 0.84578(5) Uani 0.0646(11) 18 1 d
I2 I 0.16482(18) 0.18431(14) 0.32086(6) Uani 0.0687(12) 18 1 d
I3 I 0.18668(13) 0.02324(15) 0.44098(5) Uani 0.0678(11) 18 1 d
I4 I 0.16387(14) -0.02183(17) 0.05836(5) Uani 0.0720(13) 18 1 d
N1 N 0.6053(8) 0.5870(9) 0.6339(3) Uani 0.078(6) 18 1 d
N2 N 0.7202(9) 0.6467(11) 0.5285(3) Uani 0.095(8) 18 1 d
C2 C 0.7078(9) 0.6671(8) 0.5727(3) Uani 0.092(6) 18 1 d
C1 C 0.6280(7) 0.5717(9) 0.5927(3) Uani 0.072(5) 18 1 d
H1n1 H 0.669361 0.617861 0.649612 Uiso 0.0934 18 1 d
H2n1 H 0.576451 0.633433 0.634047 Uiso 0.0934 18 1 d
H3n1 H 0.555019 0.520045 0.645468 Uiso 0.0934 18 1 d
H1n2 H 0.653681 0.620827 0.514729 Uiso 0.1142 18 1 d
H2n2 H 0.742248 0.594891 0.526759 Uiso 0.1142 18 1 d
H3n2 H 0.772381 0.711314 0.515946 Uiso 0.1142 18 1 d
H1c2 H 0.774284 0.692894 0.586534 Uiso 0.1099 18 1 d
H2c2 H 0.688443 0.720859 0.574538 Uiso 0.1099 18 1 d
H1c1 H 0.563977 0.540879 0.576953 Uiso 0.087 18 1 d
H2c1 H 0.649212 0.519154 0.592187 Uiso 0.087 18 1 d
O1 O 0.666666 0.333333 0.5717(10) Uiso 0.003(8) 6 0.1267(18) d

loop_
_atom_site_aniso_label
_atom_site_aniso_type_symbol
_atom_site_aniso_U_11
_atom_site_aniso_U_22
_atom_site_aniso_U_33
_atom_site_aniso_U_12
_atom_site_aniso_U_13
_atom_site_aniso_U_23
Pb1 Pb 0.0590(14) 0.0590(14) 0.0539(15) 0.0295(7) 0 0
Pb2 Pb 0.0450(9) 0.0450(9) 0.0472(12) 0.0225(5) 0 0
Pb3 Pb 0.0573(9) 0.0573(9) 0.0471(9) 0.0287(5) 0 0
Pb4 Pb 0.0526(8) 0.0526(8) 0.0514(10) 0.0263(4) 0 0
I1 I 0.0759(16) 0.0520(13) 0.0694(12) 0.0346(12) -0.0037(10) 0.0057(9)
I2 I 0.0657(15) 0.0536(14) 0.0870(15) 0.0299(12) 0.0051(11) 0.0084(11)
I3 I 0.0505(13) 0.0907(15) 0.0641(11) 0.0367(12) -0.0003(9) 0.0019(9)
I4 I 0.0691(14) 0.111(2) 0.0633(12) 0.0659(13) 0.0037(9) 0.0102(11)
N1 N 0.069(7) 0.091(9) 0.085(7) 0.048(7) -0.005(5) -0.011(6)
N2 N 0.086(8) 0.166(12) 0.078(6) 0.097(9) 0.051(5) 0.066(7)
C2 C 0.106(9) 0.048(6) 0.086(7) 0.013(6) 0.020(6) -0.005(5)
C1 C 0.058(5) 0.080(7) 0.073(6) 0.030(5) -0.003(5) 0.011(5)

loop_
_atom_type_symbol
_atom_type_scat_dispersion_real
_atom_type_scat_dispersion_imag
_atom_type_scat_source
C 0.0034 0.0017 'International Tables Vol C tables 4.2.6.8 and 6.1.1.1'
H 0.0000 0.0000 'International Tables Vol C tables 4.2.6.8 and 6.1.1.1'
I -0.4322 1.8508 'International Tables Vol C tables 4.2.6.8 and 6.1.1.1'
N 0.0067 0.0034 'International Tables Vol C tables 4.2.6.8 and 6.1.1.1'
O 0.0115 0.0063 'International Tables Vol C tables 4.2.6.8 and 6.1.1.1'
Pb -3.4785 10.2492 'International Tables Vol C tables 4.2.6.8 and 6.1.1.1'

loop_
_geom_angle_atom_site_label_1
_geom_angle_atom_site_label_2
_geom_angle_atom_site_label_3
_geom_angle_site_symmetry_1
_geom_angle_site_symmetry_3
_geom_angle
I3 Pb1 I3 . 2_555 87.58(6)
I3 Pb1 I3 . 3_555 87.58(5)
I3 Pb1 I3 . 4_556 180.0(5)
I3 Pb1 I3 . 5_556 92.42(6)
I3 Pb1 I3 . 6_556 92.42(5)
I3 Pb1 I3 2_555 3_555 87.58(5)
I3 Pb1 I3 2_555 4_556 92.42(6)
I3 Pb1 I3 2_555 5_556 180.0(5)
I3 Pb1 I3 2_555 6_556 92.42(5)
I3 Pb1 I3 3_555 4_556 92.42(5)
I3 Pb1 I3 3_555 5_556 92.42(5)
I3 Pb1 I3 3_555 6_556 180.0(5)
I3 Pb1 I3 4_556 5_556 87.58(6)
I3 Pb1 I3 4_556 6_556 87.58(5)
I3 Pb1 I3 5_556 6_556 87.58(5)
I4 Pb2 I4 . 2_555 87.94(6)
I4 Pb2 I4 . 3_555 87.94(6)
I4 Pb2 I4 . 4_555 180.0(5)
I4 Pb2 I4 . 5_555 92.06(6)
I4 Pb2 I4 . 6_555 92.06(6)
I4 Pb2 I4 2_555 3_555 87.94(5)
I4 Pb2 I4 2_555 4_555 92.06(6)
I4 Pb2 I4 2_555 5_555 180.0(5)
I4 Pb2 I4 2_555 6_555 92.06(5)
I4 Pb2 I4 3_555 4_555 92.06(6)
I4 Pb2 I4 3_555 5_555 92.06(5)
I4 Pb2 I4 3_555 6_555 180.0(5)
I4 Pb2 I4 4_555 5_555 87.94(6)
I4 Pb2 I4 4_555 6_555 87.94(6)
I4 Pb2 I4 5_555 6_555 87.94(5)
I2 Pb3 I2 . 2_555 90.60(7)
I2 Pb3 I2 . 3_555 90.60(6)
I2 Pb3 I3 . . 92.45(5)
I2 Pb3 I3 . 2_555 93.58(5)
I2 Pb3 I3 . 3_555 174.79(6)
I2 Pb3 I2 2_555 3_555 90.60(9)
I2 Pb3 I3 2_555 . 174.79(7)
I2 Pb3 I3 2_555 2_555 92.45(7)
I2 Pb3 I3 2_555 3_555 93.58(6)
I2 Pb3 I3 3_555 . 93.58(7)
I2 Pb3 I3 3_555 2_555 174.79(7)
I2 Pb3 I3 3_555 3_555 92.45(5)
I3 Pb3 I3 . 2_555 83.15(6)
I3 Pb3 I3 . 3_555 83.15(6)
I3 Pb3 I3 2_555 3_555 83.15(6)
I1 Pb4 I1 7_444 8_554 90.92(6)
I1 Pb4 I1 7_444 9_454 90.92(6)
I1 Pb4 I4 7_444 . 93.04(6)
I1 Pb4 I4 7_444 2_555 174.10(7)
I1 Pb4 I4 7_444 3_555 93.39(5)
I1 Pb4 I1 8_554 9_454 90.92(6)
I1 Pb4 I4 8_554 . 93.39(5)
I1 Pb4 I4 8_554 2_555 93.04(6)
I1 Pb4 I4 8_554 3_555 174.10(6)
I1 Pb4 I4 9_454 . 174.10(7)
I1 Pb4 I4 9_454 2_555 93.39(6)
I1 Pb4 I4 9_454 3_555 93.04(6)
I4 Pb4 I4 . 2_555 82.36(7)
I4 Pb4 I4 . 3_555 82.36(6)
I4 Pb4 I4 2_555 3_555 82.36(5)
C1 N1 H1n1 . . 109.47
C1 N1 H2n1 . . 109.47
C1 N1 H3n1 . . 109.47
H1n1 N1 H2n1 . . 109.47
H1n1 N1 H3n1 . . 109.47
H2n1 N1 H3n1 . . 109.47

loop_
_geom_bond_atom_site_label_1
_geom_bond_atom_site_label_2
_geom_bond_site_symmetry_2
_geom_bond_distance
Pb1 I3 . 3.2176(19)
Pb1 I3 2_555 3.218(3)
Pb1 I3 3_555 3.2176(16)
Pb1 I3 4_556 3.2176(19)
Pb1 I3 5_556 3.218(3)
Pb1 I3 6_556 3.2176(16)
Pb2 I4 . 3.200(2)
Pb2 I4 2_555 3.200(3)
Pb2 I4 3_555 3.1998(19)
Pb2 I4 4_555 3.200(2)
Pb2 I4 5_555 3.200(3)
Pb2 I4 6_555 3.1998(19)
Pb3 I2 . 3.1177(19)
Pb3 I2 2_555 3.118(2)
Pb3 I2 3_555 3.118(3)
Pb3 I3 . 3.355(2)
Pb3 I3 2_555 3.355(3)
Pb3 I3 3_555 3.3554(18)
Pb4 I1 7_444 3.110(2)
Pb4 I1 8_554 3.1102(18)
Pb4 I1 9_454 3.110(3)
Pb4 I4 . 3.374(2)
Pb4 I4 2_555 3.374(3)
Pb4 I4 3_555 3.374(2)
N1 C1 . 1.432(15)
N1 H1n1 . 0.96
N1 H2n1 . 0.96
N1 H3n1 . 0.96
N2 C2 . 1.508(16)
N2 H1n2 . 0.96
N2 H2n2 . 0.96
N2 H3n2 . 0.96
C2 C1 . 1.449(13)
C2 H1c2 . 0.96
C2 H2c2 . 0.96
C1 H1c1 . 0.96
C1 H2c1 . 0.96

loop_
_geom_hbond_atom_site_label_D
_geom_hbond_atom_site_label_H
_geom_hbond_atom_site_label_A
_geom_hbond_site_symmetry_A
_geom_hbond_distance_DH
_geom_hbond_distance_HA
_geom_hbond_distance_DA
_geom_hbond_angle_DHA
N1 H1n1 I2 4_666 0.96 2.85 3.659(9) 142.28
N1 H3n1 I2 8_555 0.96 2.66 3.521(12) 149.77
N2 H1n2 I1 12_556 0.96 2.64 3.510(15) 151.38
N2 H2n2 I1 14_654 0.96 2.65 3.586(18) 163.70
N2 H3n2 I3 3_665 0.96 2.78 3.592(11) 142.62

loop_
_twin_individual_id
_twin_individual_mass_fraction_refined
_twin_individual_twin_matrix_11
_twin_individual_twin_matrix_12
_twin_individual_twin_matrix_13
_twin_individual_twin_matrix_21
_twin_individual_twin_matrix_22
_twin_individual_twin_matrix_23
_twin_individual_twin_matrix_31
_twin_individual_twin_matrix_32
_twin_individual_twin_matrix_33
1 0.505(4) 1 0 0 0 1 0 0 0 1
2 0.495(4) 1 -1 0 0 -1 0 0 0 -1

loop_
_jana_atom_site_adp_c_label
_jana_atom_site_adp_c_type_symbol
_jana_atom_site_adp_c_111
_jana_atom_site_adp_c_112
_jana_atom_site_adp_c_113
_jana_atom_site_adp_c_122
_jana_atom_site_adp_c_123
_jana_atom_site_adp_c_133
_jana_atom_site_adp_c_222
_jana_atom_site_adp_c_223
_jana_atom_site_adp_c_233
_jana_atom_site_adp_c_333
Pb1 Pb 0 0 0 0 0 0 0 0 0 0
Pb2 Pb 0 0 0 0 0 0 0 0 0 0
Pb3 Pb 0.00000(13) -0.00079(18) -0.00017(3) -0.0008(2) -0.000082(16) 0 0.00000(13) -0.00017(3) 0 0.000081(12)
Pb4 Pb 0.00008(12) 0.00062(16) -0.00008(3) 0.0005(2) -0.000039(16) 0 -0.00008(12) -0.00008(3) 0 0.000079(13)
I1 I -0.0003(4) -0.0004(3) -0.00023(7) -0.0005(2) -0.00022(5) 0.00012(3) -0.0005(3) -0.00005(6) 0.00010(2) 0.000002(16)
I2 I 0.0001(3) -0.0002(3) 0.00005(7) -0.0001(2) -0.00006(5) -0.00014(3) -0.0008(3) -0.00044(6) -0.00004(3) -0.00005(2)
I3 I 0.0004(2) -0.0002(2) 0.00015(5) 0.0002(3) -0.00008(5) -0.00003(2) 0.0027(4) -0.00025(7) -0.00004(3) -0.000154(14)
I4 I -0.0006(3) -0.0007(3) 0.00031(7) -0.0017(4) 0.00008(6) 0.00005(2) -0.0034(5) -0.00014(9) -0.00001(3) -0.000136(15)

loop_
_jana_atom_site_adp_d_label
_jana_atom_site_adp_d_type_symbol
_jana_atom_site_adp_d_1111
_jana_atom_site_adp_d_1112
_jana_atom_site_adp_d_1113
_jana_atom_site_adp_d_1122
_jana_atom_site_adp_d_1123
_jana_atom_site_adp_d_1133
_jana_atom_site_adp_d_1222
_jana_atom_site_adp_d_1223
_jana_atom_site_adp_d_1233
_jana_atom_site_adp_d_1333
_jana_atom_site_adp_d_2222
_jana_atom_site_adp_d_2223
_jana_atom_site_adp_d_2233
_jana_atom_site_adp_d_2333
_jana_atom_site_adp_d_3333
Pb1 Pb 0.0011(2) 0.00053(11) -0.00016(3) 0.00053(11) -0.00007(5) 0.000042(11) 0.00053(11) 0.00008(5) 0.000021(5) 0 0.0011(2) 0.00016(3) 0.000042(11) 0 0.000006(6)
Pb2 Pb -0.00061(11) -0.00030(5) -0.000030(19) -0.00030(5) -0.00001(3) -0.000007(8) -0.00030(5) 0.00002(4) -0.000004(4) 0 -0.00061(11) 0.000030(19) -0.000007(8) 0 -0.000022(4)
Pb3 Pb 0.00053(13) 0.00027(7) -0.000059(17) 0.00027(7) -0.00004(4) 0.000007(7) 0.00027(7) 0.00002(4) 0.000003(3) 0 0.00053(13) 0.000059(17) 0.000007(7) 0 -0.000011(3)
Pb4 Pb -0.00034(10) -0.00017(5) -0.000109(16) -0.00017(5) -0.00006(4) 0.000028(7) -0.00017(5) 0.00005(4) 0.000014(3) 0 -0.00034(10) 0.000109(16) 0.000028(7) 0 0.000004(4)
I1 I 0.0015(3) 0.00099(19) -0.00010(5) 0.00049(15) 0.00007(4) 0.000098(15) 0.00027(15) 0.00016(4) 0.000012(11) -0.000017(7) 0.0003(2) 0.00017(4) -0.000055(12) -0.000018(6) -0.000014(5)
I2 I 0.0009(3) 0.00033(18) -0.00021(5) 0.00005(15) 0.00000(4) 0.000067(17) 0.00016(16) 0.00012(4) 0.000124(14) 0.000001(9) 0.0000(2) 0.00007(5) 0.000133(16) 0.000024(9) 0.000032(7)
I3 I 0.00000(19) 0.00001(14) -0.00026(4) -0.00004(14) -0.00010(4) 0.000005(12) -0.00015(18) 0.00000(4) -0.000049(11) 0.000015(6) 0.0001(3) -0.00015(5) -0.000112(14) 0.000031(6) 0.000003(5)
I4 I -0.0004(2) -0.0004(2) -0.00001(5) -0.0002(2) 0.00015(5) 0.000060(14) 0.0002(3) 0.00027(6) 0.000106(14) -0.000009(7) 0.0006(5) 0.00046(7) 0.000190(19) -0.000018(8) -0.000010(5)
